data_2100022
loop_
_publ_author_name
'Richard E. Marsh'

_publ_section_title
;
 Space group <i>P</i>1: an update
;
_journal_issue 3
_journal_name_full 'Acta Crystallographica Section B'
_journal_page_first 359
_journal_page_last 359
_journal_paper_doi 10.1107/S0108768105009651
_journal_volume 61
_journal_year 2005
_chemical_formula_moiety 'C22 H40 N6 O2 Ni'
_chemical_formula_sum 'C22 H40 N6 Ni O2'
_space_group_crystal_system triclinic
_space_group_IT_number 2
_space_group_name_Hall '-P 1'
_space_group_name_H-M_alt 'P -1'
_audit_creation_method CRYM
_cell_angle_alpha 68.31
_cell_angle_beta 70.64
_cell_angle_gamma 76.00
_cell_formula_units_Z 1
_cell_length_a 8.2780
_cell_length_b 8.8263
_cell_length_c 9.1436
_cell_volume 580.208
_cod_data_source_file bk0148.cif
_cod_data_source_block BAQDEC
_cod_depositor_comments
;
 Updating space group information and adding the symmetry operation list.

 Antanas Vaitkus,
 2018-06-14

  Added moiety chemical formula and Z value from Marsh (2005) paper.
  The summary chemical formula is calculated from moiety formula using
  AdHocParser
  (svn://www.crystallography.net/cod-tools/trunk/Formulae/AdHocParser.yp,
  revision 1441.)

  Andrius Merkys
  2013-11-11
;
_cod_original_sg_symbol_H-M P-1
_cod_original_formula_sum 'not given'
_cod_database_code 2100022

loop_
_space_group_symop_id
_space_group_symop_operation_xyz
1 x,y,z
2 -x,-y,-z

loop_
_atom_site_label
_atom_site_fract_x
_atom_site_fract_y
_atom_site_fract_z
_atom_site_type_symbol
Ni1 0.50000 0.00000 0.50000 Ni
N1 0.55990 0.02640 0.25395 N
H1 0.47700 -0.01535 0.24115 H
N2 0.68715 -0.20915 0.50630 N
H2 0.78515 -0.17170 0.49515 H
N5 0.29655 -0.12735 0.53605 N
O1 0.04680 -0.20935 0.53960 O
C1 0.17395 -0.16565 0.53745 C
C3 0.72460 -0.08000 0.21330 C
H5 0.81795 -0.02655 0.20860 H
C4 0.76245 -0.10605 0.04960 C
H6 0.66690 -0.15035 0.04810 H
H7 0.77265 -0.00085 -0.03625 H
C5 0.92910 -0.22340 0.01580 C
H8 0.94515 -0.24265 -0.08600 H
H9 1.02650 -0.17330 0.00455 H
C6 0.92350 -0.38595 0.15280 C
H10 1.03275 -0.45615 0.13135 H
H11 0.83300 -0.44100 0.15710 H
C7 0.88965 -0.35990 0.31450 C
H12 0.98515 -0.31350 0.31275 H
H13 0.88315 -0.46490 0.40010 H
C8 0.72235 -0.24455 0.35230 C
H14 0.62640 -0.29640 0.36020 H
C9 0.67485 -0.35455 0.65770 C
H15 0.79105 -0.41675 0.65070 H
C10 0.55880 -0.46880 0.67400 C
H16 0.59700 -0.50455 0.57940 H
H17 0.44275 -0.41285 0.68350 H
H18 0.56190 -0.56255 0.76980 H
C11 0.62645 -0.29440 0.80525 C
H19 0.71015 -0.22455 0.78635 H
H20 0.63915 -0.38945 0.89935 H
C12 0.44570 -0.19930 0.85030 C
H21 0.36190 -0.24990 0.83725 H
H22 0.41520 -0.20445 0.96370 H
